data_1558325
loop_
_publ_author_name
'Zaworotko, Michael'
'Kumar, Naveen'
'Chang, Ze'
'Yu, Mei-Hui'
'Kumar, Amrit'
'O&#x2019;Nolan, Daniel'
'Bu, Xian-He'
'Patyk-Ka\'zmierczak, Ewa'
'Bezrukov, Andrey A.'
'Mukherjee, Soumya'
'Wang, Shi-Qiang'

_publ_section_title
;
 Crystal engineering of a rectangular sql coordination network to enable
 xylenes selectivity over ethylbenzene
;
_journal_name_full 'Chemical Science'
_journal_paper_doi 10.1039/D0SC02123G
_journal_year 2020
_chemical_formula_moiety 'C24 H16 Co1 N10 S2, 2(C8 H10)'
_chemical_formula_sum 'C40 H36 Co N10 S2'
_chemical_formula_weight 779.84
_chemical_name_common sql-1,3-Co-NCS.2PX
_space_group_crystal_system monoclinic
_space_group_IT_number 15
_space_group_name_Hall '-C 2yc'
_space_group_name_H-M_alt 'C 1 2/c 1'
_atom_sites_solution_hydrogens geom
_audit_creation_date 2018-08-08
_audit_creation_method
;
Olex2 1.2
(compiled 2018.05.18 svn.r3508 for OlexSys, GUI svn.r5497)
;
_audit_update_record
;
2019-05-14 deposited with the CCDC.	2020-06-16 downloaded from the CCDC.
;
_cell_angle_alpha 90
_cell_angle_beta 100.423(3)
_cell_angle_gamma 90
_cell_formula_units_Z 4
_cell_length_a 24.8225(12)
_cell_length_b 11.4779(5)
_cell_length_c 14.3010(7)
_cell_measurement_reflns_used 3753
_cell_measurement_temperature 301(2)
_cell_measurement_theta_max 59.41
_cell_measurement_theta_min 3.62
_cell_volume 4007.3(3)
_computing_cell_refinement 'Bruker SAINT'
_computing_data_collection 'Bruker APEX2'
_computing_data_reduction 'Bruker SAINT'
_computing_molecular_graphics 'Olex2 (Dolomanov et al., 2009)'
_computing_publication_material 'Olex2 (Dolomanov et al., 2009)'
_computing_structure_refinement 'ShelXL (Sheldrick, 2015)'
_computing_structure_solution 'SHELXS-97 (Sheldrick 2008)'
_diffrn_ambient_temperature 301.0
_diffrn_measured_fraction_theta_full 0.999
_diffrn_measured_fraction_theta_max 0.999
_diffrn_measurement_device_type 'Bruker APEX-II CCD'
_diffrn_measurement_method '\f and \w scans'
_diffrn_radiation_type CuK\a
_diffrn_radiation_wavelength 1.54178
_diffrn_reflns_av_R_equivalents 0.0963
_diffrn_reflns_av_unetI/netI 0.0505
_diffrn_reflns_Laue_measured_fraction_full 0.999
_diffrn_reflns_Laue_measured_fraction_max 0.999
_diffrn_reflns_limit_h_max 28
_diffrn_reflns_limit_h_min -27
_diffrn_reflns_limit_k_max 13
_diffrn_reflns_limit_k_min -13
_diffrn_reflns_limit_l_max 16
_diffrn_reflns_limit_l_min -15
_diffrn_reflns_number 26213
_diffrn_reflns_point_group_measured_fraction_full 0.999
_diffrn_reflns_point_group_measured_fraction_max 0.999
_diffrn_reflns_theta_full 61.243
_diffrn_reflns_theta_max 61.243
_diffrn_reflns_theta_min 3.621
_exptl_absorpt_coefficient_mu 4.660
_exptl_absorpt_correction_T_max 0.590
_exptl_absorpt_correction_T_min 0.466
_exptl_absorpt_correction_type multi-scan
_exptl_absorpt_process_details 'SADABS-2016/2 (Bruker,2016/2) was used for absorption correction.'
_exptl_crystal_colour red
_exptl_crystal_colour_primary red
_exptl_crystal_density_diffrn 1.293
_exptl_crystal_description rod
_exptl_crystal_F_000 1620
_exptl_crystal_size_max 0.26
_exptl_crystal_size_mid 0.2
_exptl_crystal_size_min 0.14
_refine_diff_density_max 0.411
_refine_diff_density_min -0.454
_refine_diff_density_rms 0.062
_refine_ls_extinction_method none
_refine_ls_goodness_of_fit_ref 1.038
_refine_ls_hydrogen_treatment constr
_refine_ls_matrix_type full
_refine_ls_number_parameters 244
_refine_ls_number_reflns 3090
_refine_ls_number_restraints 0
_refine_ls_restrained_S_all 1.038
_refine_ls_R_factor_all 0.0819
_refine_ls_R_factor_gt 0.0562
_refine_ls_shift/su_max 0.000
_refine_ls_shift/su_mean 0.000
_refine_ls_structure_factor_coef Fsqd
_refine_ls_weighting_details 'w=1/[\s^2^(Fo^2^)+(0.0727P)^2^+4.9930P] where P=(Fo^2^+2Fc^2^)/3'
_refine_ls_weighting_scheme calc
_refine_ls_wR_factor_gt 0.1318
_refine_ls_wR_factor_ref 0.1458
_reflns_Friedel_coverage 0.000
_reflns_number_gt 2315
_reflns_number_total 3090
_reflns_threshold_expression 'I > 2\s(I)'
_cod_data_source_file d0sc02123g2.cif
_cod_data_source_block sql-1_3-Co-NCS_2PX
_cod_database_code 1558325
_shelx_shelxl_version_number 2014/7
_shelx_space_group_comment
;
The symmetry employed for this shelxl refinement is uniquely defined
by the following loop, which should always be used as a source of
symmetry information in preference to the above space-group names.
They are only intended as comments.
;
_olex2_refinement_description
;
1. Fixed Uiso
 At 1.2 times of:
  All C(H) groups
 At 1.5 times of:
  All C(H,H,H) groups
2.a Aromatic/amide H refined with riding coordinates:
 C2B(H2B), C2C(H2C), C3B(H3B), C3C(H3C), C5B(H5B), C6B(H6B), C6C(H6C),
 C7C(H7C), C3E(H3E), C4E(H4E), C6E(H6E), C7E(H7E)
2.b Idealised Me refined as rotating group:
 C1E(H1EA,H1EB,H1EC), C8E(H8EA,H8EB,H8EC)
;
_olex2_submission_special_instructions 'No special instructions were received'

loop_
_space_group_symop_operation_xyz
'x, y, z'
'-x, y, -z+1/2'
'x+1/2, y+1/2, z'
'-x+1/2, y+1/2, -z+1/2'
'-x, -y, -z'
'x, -y, z-1/2'
'-x+1/2, -y+1/2, -z'
'x+1/2, -y+1/2, z-1/2'

loop_
_atom_site_label
_atom_site_type_symbol
_atom_site_fract_x
_atom_site_fract_y
_atom_site_fract_z
_atom_site_U_iso_or_equiv
_atom_site_adp_type
_atom_site_occupancy
_atom_site_site_symmetry_order
_atom_site_calc_flag
_atom_site_refinement_flags_posn
_atom_site_refinement_flags_adp
_atom_site_refinement_flags_occupancy
_atom_site_disorder_assembly
_atom_site_disorder_group
Co1A Co 0.5000 0.76461(6) 0.2500 0.0332(3) Uani 1 2 d S T P . .
N1B N 0.43019(12) 0.7637(2) 0.3214(2) 0.0389(7) Uani 1 1 d . . . . .
N1C N 0.5000 0.5728(4) 0.2500 0.0407(11) Uani 1 2 d S T P . .
N1D N 0.44921(13) 0.7646(3) 0.1190(3) 0.0447(8) Uani 1 1 d . . . . .
C2B C 0.38931(16) 0.6882(3) 0.2961(3) 0.0470(10) Uani 1 1 d . . . . .
H2B H 0.3916 0.6372 0.2465 0.056 Uiso 1 1 calc R . . . .
C2C C 0.49394(18) 0.5108(3) 0.1703(3) 0.0547(11) Uani 1 1 d . . . . .
H2C H 0.4896 0.5512 0.1130 0.066 Uiso 1 1 calc R . . . .
C2D C 0.43096(17) 0.7895(3) 0.0417(3) 0.0465(10) Uani 1 1 d . . . . .
C3B C 0.34413(16) 0.6811(3) 0.3387(3) 0.0452(10) Uani 1 1 d . . . . .
H3B H 0.3170 0.6260 0.3187 0.054 Uiso 1 1 calc R . . . .
C3C C 0.4937(2) 0.3918(3) 0.1667(3) 0.0604(12) Uani 1 1 d . . . . .
H3C H 0.4893 0.3535 0.1084 0.072 Uiso 1 1 calc R . . . .
S3D S 0.40682(8) 0.82727(17) -0.06661(11) 0.1150(7) Uani 1 1 d . . . . .
C4B C 0.33968(15) 0.7572(3) 0.4116(3) 0.0382(9) Uani 1 1 d . . . . .
C4C C 0.5000 0.3289(5) 0.2500 0.0490(15) Uani 1 2 d S T P . .
C5B C 0.38130(15) 0.8373(3) 0.4382(3) 0.0443(10) Uani 1 1 d . . . . .
H5B H 0.3795 0.8902 0.4868 0.053 Uiso 1 1 calc R . . . .
C5C C 0.5000 0.1992(5) 0.2500 0.0477(14) Uani 1 2 d S T P . .
C6B C 0.42548(15) 0.8377(3) 0.3919(3) 0.0444(10) Uani 1 1 d . . . . .
H6B H 0.4532 0.8918 0.4105 0.053 Uiso 1 1 calc R . . . .
C6C C 0.45675(18) 0.1369(3) 0.2010(3) 0.0547(11) Uani 1 1 d . . . . .
H6C H 0.4266 0.1756 0.1668 0.066 Uiso 1 1 calc R . . . .
C7B C 0.29160(15) 0.7536(3) 0.4587(3) 0.0391(9) Uani 1 1 d . . . . .
C7C C 0.45817(17) 0.0178(3) 0.2028(3) 0.0510(11) Uani 1 1 d . . . . .
H7C H 0.4283 -0.0225 0.1692 0.061 Uiso 1 1 calc R . . . .
N8B N 0.25092(13) 0.6816(3) 0.4228(2) 0.0486(9) Uani 1 1 d . . . . .
N8C N 0.5000 -0.0436(4) 0.2500 0.0405(11) Uani 1 2 d S T P . .
N9B N 0.20770(13) 0.6779(3) 0.4653(2) 0.0496(9) Uani 1 1 d . . . . .
C1E C 0.3368(3) 0.4684(7) 0.5538(5) 0.135(3) Uani 1 1 d . . . . .
H1EA H 0.3452 0.3870 0.5614 0.203 Uiso 1 1 calc GR . . . .
H1EB H 0.3702 0.5124 0.5619 0.203 Uiso 1 1 calc GR . . . .
H1EC H 0.3160 0.4821 0.4914 0.203 Uiso 1 1 calc GR . . . .
C2E C 0.3037(3) 0.5059(6) 0.6272(4) 0.0877(18) Uani 1 1 d . . . . .
C3E C 0.2526(3) 0.4592(5) 0.6313(4) 0.0869(17) Uani 1 1 d . . . . .
H3E H 0.2377 0.4044 0.5860 0.104 Uiso 1 1 calc R . . . .
C4E C 0.2237(2) 0.4910(5) 0.6993(5) 0.0853(17) Uani 1 1 d . . . . .
H4E H 0.1898 0.4564 0.7000 0.102 Uiso 1 1 calc R . . . .
C5E C 0.2430(3) 0.5721(5) 0.7663(4) 0.0804(16) Uani 1 1 d . . . . .
C6E C 0.2931(3) 0.6199(5) 0.7636(4) 0.0881(17) Uani 1 1 d . . . . .
H6E H 0.3072 0.6755 0.8087 0.106 Uiso 1 1 calc R . . . .
C7E C 0.3232(2) 0.5877(5) 0.6956(5) 0.0891(18) Uani 1 1 d . . . . .
H7E H 0.3573 0.6218 0.6959 0.107 Uiso 1 1 calc R . . . .
C8E C 0.2097(3) 0.6073(6) 0.8418(5) 0.122(3) Uani 1 1 d . . . . .
H8EA H 0.1731 0.6270 0.8116 0.183 Uiso 1 1 calc GR . . . .
H8EB H 0.2265 0.6734 0.8764 0.183 Uiso 1 1 calc GR . . . .
H8EC H 0.2086 0.5435 0.8848 0.183 Uiso 1 1 calc GR . . . .

loop_
_atom_site_aniso_label
_atom_site_aniso_U_11
_atom_site_aniso_U_22
_atom_site_aniso_U_33
_atom_site_aniso_U_23
_atom_site_aniso_U_13
_atom_site_aniso_U_12
Co1A 0.0364(5) 0.0236(5) 0.0434(5) 0.000 0.0173(4) 0.000
N1B 0.0404(18) 0.0312(17) 0.0487(19) -0.0052(14) 0.0173(15) -0.0024(14)
N1C 0.049(3) 0.024(2) 0.052(3) 0.000 0.017(2) 0.000
N1D 0.051(2) 0.0351(18) 0.049(2) 0.0004(16) 0.0120(17) 0.0006(15)
C2B 0.049(2) 0.041(2) 0.056(3) -0.0124(19) 0.023(2) -0.0087(19)
C2C 0.086(3) 0.027(2) 0.055(3) 0.0026(19) 0.022(2) 0.006(2)
C2D 0.051(3) 0.037(2) 0.052(3) -0.0001(19) 0.011(2) 0.0039(18)
C3B 0.040(2) 0.044(2) 0.056(3) -0.013(2) 0.0220(19) -0.0103(18)
C3C 0.101(4) 0.029(2) 0.051(3) -0.0025(19) 0.013(2) 0.003(2)
S3D 0.1515(17) 0.1173(15) 0.0650(10) 0.0235(9) -0.0101(10) 0.0150(12)
C4B 0.040(2) 0.033(2) 0.046(2) 0.0017(17) 0.0194(17) 0.0002(17)
C4C 0.065(4) 0.024(3) 0.060(4) 0.000 0.018(3) 0.000
C5B 0.047(2) 0.043(2) 0.048(2) -0.0135(18) 0.024(2) -0.0052(18)
C5C 0.065(4) 0.023(3) 0.054(4) 0.000 0.009(3) 0.000
C6B 0.041(2) 0.039(2) 0.057(3) -0.0131(19) 0.0192(19) -0.0093(17)
C6C 0.060(3) 0.030(2) 0.069(3) -0.002(2) -0.002(2) 0.0120(19)
C7B 0.040(2) 0.035(2) 0.047(2) -0.0009(17) 0.0195(18) 0.0006(17)
C7C 0.055(3) 0.028(2) 0.068(3) -0.0049(19) 0.005(2) -0.0015(18)
N8B 0.044(2) 0.052(2) 0.056(2) -0.0107(17) 0.0269(17) -0.0106(16)
N8C 0.046(3) 0.029(2) 0.050(3) 0.000 0.017(2) 0.000
N9B 0.044(2) 0.053(2) 0.058(2) -0.0115(17) 0.0271(17) -0.0058(16)
C1E 0.142(6) 0.156(7) 0.114(6) 0.041(5) 0.038(5) 0.075(6)
C2E 0.094(5) 0.081(4) 0.084(4) 0.035(3) 0.008(4) 0.037(4)
C3E 0.095(5) 0.076(4) 0.077(4) 0.002(3) -0.017(4) 0.007(3)
C4E 0.072(4) 0.085(4) 0.092(4) 0.026(4) -0.006(4) 0.004(3)
C5E 0.084(4) 0.068(4) 0.084(4) 0.026(3) 0.002(3) 0.020(3)
C6E 0.105(5) 0.059(3) 0.094(4) 0.009(3) 0.001(4) 0.003(3)
C7E 0.077(4) 0.073(4) 0.114(5) 0.033(4) 0.006(4) -0.002(3)
C8E 0.133(6) 0.118(6) 0.121(6) 0.039(5) 0.039(5) 0.052(5)

loop_
_atom_type_symbol
_atom_type_description
_atom_type_scat_dispersion_real
_atom_type_scat_dispersion_imag
_atom_type_scat_source
C C 0.0181 0.0091 'International Tables Vol C Tables 4.2.6.8 and 6.1.1.4'
H H 0.0000 0.0000 'International Tables Vol C Tables 4.2.6.8 and 6.1.1.4'
Co Co -2.3653 3.6143 'International Tables Vol C Tables 4.2.6.8 and 6.1.1.4'
N N 0.0311 0.0180 'International Tables Vol C Tables 4.2.6.8 and 6.1.1.4'
S S 0.3331 0.5567 'International Tables Vol C Tables 4.2.6.8 and 6.1.1.4'

loop_
_geom_angle_atom_site_label_1
_geom_angle_atom_site_label_2
_geom_angle_atom_site_label_3
_geom_angle
_geom_angle_site_symmetry_1
_geom_angle_site_symmetry_3
_geom_angle_publ_flag
N1B Co1A N1B 179.47(15) 2_655 . ?
N1B Co1A N1C 89.73(8) 2_655 . ?
N1B Co1A N1C 89.73(8) . . ?
N1B Co1A N8C 90.27(8) . 1_565 ?
N1B Co1A N8C 90.27(8) 2_655 1_565 ?
N1D Co1A N1B 88.94(12) 2_655 . ?
N1D Co1A N1B 91.06(12) 2_655 2_655 ?
N1D Co1A N1B 88.94(12) . 2_655 ?
N1D Co1A N1B 91.06(12) . . ?
N1D Co1A N1C 89.99(9) 2_655 . ?
N1D Co1A N1C 89.99(9) . . ?
N1D Co1A N1D 180.0(2) 2_655 . ?
N1D Co1A N8C 90.01(9) . 1_565 ?
N1D Co1A N8C 90.01(9) 2_655 1_565 ?
N8C Co1A N1C 180.0 1_565 . ?
C2B N1B Co1A 120.7(2) . . ?
C2B N1B C6B 116.8(3) . . ?
C6B N1B Co1A 122.6(2) . . ?
C2C N1C Co1A 122.4(2) 2_655 . ?
C2C N1C Co1A 122.4(2) . . ?
C2C N1C C2C 115.3(5) . 2_655 ?
C2D N1D Co1A 160.4(3) . . ?
N1B C2B H2B 117.9 . . ?
N1B C2B C3B 124.2(3) . . ?
C3B C2B H2B 117.9 . . ?
N1C C2C H2C 117.8 . . ?
N1C C2C C3C 124.5(4) . . ?
C3C C2C H2C 117.8 . . ?
N1D C2D S3D 178.3(4) . . ?
C2B C3B H3B 120.6 . . ?
C2B C3B C4B 118.8(4) . . ?
C4B C3B H3B 120.6 . . ?
C2C C3C H3C 120.3 . . ?
C2C C3C C4C 119.5(4) . . ?
C4C C3C H3C 120.3 . . ?
C3B C4B C5B 118.1(3) . . ?
C3B C4B C7B 120.7(3) . . ?
C5B C4B C7B 121.3(3) . . ?
C3C C4C C3C 116.8(5) 2_655 . ?
C3C C4C C5C 121.6(3) . . ?
C3C C4C C5C 121.6(3) 2_655 . ?
C4B C5B H5B 120.4 . . ?
C6B C5B C4B 119.3(3) . . ?
C6B C5B H5B 120.4 . . ?
C6C C5C C4C 121.4(2) . . ?
C6C C5C C4C 121.4(2) 2_655 . ?
C6C C5C C6C 117.2(5) . 2_655 ?
N1B C6B C5B 123.0(3) . . ?
N1B C6B H6B 118.5 . . ?
C5B C6B H6B 118.5 . . ?
C5C C6C H6C 120.1 . . ?
C7C C6C C5C 119.7(4) . . ?
C7C C6C H6C 120.1 . . ?
N8B C7B C4B 117.4(3) . . ?
N8B C7B N9B 125.1(3) . 7_566 ?
N9B C7B C4B 117.5(3) 7_566 . ?
C6C C7C H7C 118.2 . . ?
N8C C7C C6C 123.6(4) . . ?
N8C C7C H7C 118.2 . . ?
N9B N8B C7B 117.5(3) . . ?
C7C N8C Co1A 121.9(2) . 1_545 ?
C7C N8C Co1A 121.9(2) 2_655 1_545 ?
C7C N8C C7C 116.1(5) . 2_655 ?
N8B N9B C7B 117.4(3) . 7_566 ?
H1EA C1E H1EB 109.5 . . ?
H1EA C1E H1EC 109.5 . . ?
H1EB C1E H1EC 109.5 . . ?
C2E C1E H1EA 109.5 . . ?
C2E C1E H1EB 109.5 . . ?
C2E C1E H1EC 109.5 . . ?
C3E C2E C1E 122.4(7) . . ?
C7E C2E C1E 121.5(7) . . ?
C7E C2E C3E 116.1(6) . . ?
C2E C3E H3E 119.0 . . ?
C4E C3E C2E 122.1(6) . . ?
C4E C3E H3E 119.0 . . ?
C3E C4E H4E 119.2 . . ?
C5E C4E C3E 121.6(6) . . ?
C5E C4E H4E 119.2 . . ?
C4E C5E C6E 117.5(6) . . ?
C4E C5E C8E 120.8(6) . . ?
C6E C5E C8E 121.7(7) . . ?
C5E C6E H6E 119.2 . . ?
C5E C6E C7E 121.7(6) . . ?
C7E C6E H6E 119.2 . . ?
C2E C7E C6E 121.1(6) . . ?
C2E C7E H7E 119.5 . . ?
C6E C7E H7E 119.5 . . ?
C5E C8E H8EA 109.5 . . ?
C5E C8E H8EB 109.5 . . ?
C5E C8E H8EC 109.5 . . ?
H8EA C8E H8EB 109.5 . . ?
H8EA C8E H8EC 109.5 . . ?
H8EB C8E H8EC 109.5 . . ?

loop_
_geom_bond_atom_site_label_1
_geom_bond_atom_site_label_2
_geom_bond_distance
_geom_bond_site_symmetry_2
_geom_bond_publ_flag
Co1A N1B 2.165(3) . ?
Co1A N1B 2.165(3) 2_655 ?
Co1A N1C 2.201(4) . ?
Co1A N1D 2.060(4) . ?
Co1A N1D 2.060(4) 2_655 ?
Co1A N8C 2.201(4) 1_565 ?
N1B C2B 1.334(5) . ?
N1B C6B 1.339(4) . ?
N1C C2C 1.329(4) 2_655 ?
N1C C2C 1.329(4) . ?
N1D C2D 1.152(5) . ?
C2B H2B 0.9300 . ?
C2B C3B 1.372(5) . ?
C2C H2C 0.9300 . ?
C2C C3C 1.368(5) . ?
C2D S3D 1.616(5) . ?
C3B H3B 0.9300 . ?
C3B C4B 1.380(5) . ?
C3C H3C 0.9300 . ?
C3C C4C 1.378(5) . ?
C4B C5B 1.384(5) . ?
C4B C7B 1.474(5) . ?
C4C C3C 1.378(5) 2_655 ?
C4C C5C 1.488(7) . ?
C5B H5B 0.9300 . ?
C5B C6B 1.380(5) . ?
C5C C6C 1.372(5) . ?
C5C C6C 1.372(5) 2_655 ?
C6B H6B 0.9300 . ?
C6C H6C 0.9300 . ?
C6C C7C 1.368(5) . ?
C7B N8B 1.334(5) . ?
C7B N9B 1.338(5) 7_566 ?
C7C H7C 0.9300 . ?
C7C N8C 1.333(4) . ?
N8B N9B 1.327(4) . ?
N8C Co1A 2.201(4) 1_545 ?
N8C C7C 1.333(4) 2_655 ?
N9B C7B 1.338(5) 7_566 ?
C1E H1EA 0.9600 . ?
C1E H1EB 0.9600 . ?
C1E H1EC 0.9600 . ?
C1E C2E 1.507(8) . ?
C2E C3E 1.389(8) . ?
C2E C7E 1.378(8) . ?
C3E H3E 0.9300 . ?
C3E C4E 1.360(8) . ?
C4E H4E 0.9300 . ?
C4E C5E 1.360(8) . ?
C5E C6E 1.366(8) . ?
C5E C8E 1.527(8) . ?
C6E H6E 0.9300 . ?
C6E C7E 1.381(8) . ?
C7E H7E 0.9300 . ?
C8E H8EA 0.9600 . ?
C8E H8EB 0.9600 . ?
C8E H8EC 0.9600 . ?
